data_7009328
loop_
_publ_author_name
'Deacon, Glen B.'
'Feng, Tiecheng'
'Forsyth, Craig M.'
'Gitlits, Alex'
'Hockless, David C. R.'
'Shen, Qi'
'Skelton, Brian W.'
'White, Allan H.'

_publ_section_title
;
 A simple synthesis and a structural survey of homoleptic rare
 earth(III) 2,6-diphenylphenolates
;
_journal_issue 6
_journal_name_full 'Journal of the Chemical Society, Dalton Transactions'
_journal_page_first 961
_journal_paper_doi 10.1039/a910277i
_journal_year 2000
_chemical_formula_sum 'C54 H39 La O3'
_chemical_formula_weight 874.81
_space_group_IT_number 2
_symmetry_cell_setting triclinic
_symmetry_space_group_name_Hall '-P 1'
_symmetry_space_group_name_H-M 'P -1'
_audit_creation_date 98-11-20
_audit_creation_method from_xtal_archive_file_using_CIFIO
_cell_angle_alpha 95.79(3)
_cell_angle_beta 104.77(3)
_cell_angle_gamma 102.13(3)
_cell_formula_units_Z 2
_cell_length_a 15.703(6)
_cell_length_b 13.537(5)
_cell_length_c 10.391(3)
_cell_measurement_temperature 293
_cell_volume 2060.1(13)
_computing_cell_refinement 'Enraf NONIUS software'
_computing_data_collection 'Enraf NONIUS software'
_computing_data_reduction xtal_DIFDAT_SORTRF_ADDREF_ABSORB
_computing_molecular_graphics xtal
_computing_publication_material xtal_BONDLA]CIFIO
_computing_structure_refinement xtal_CRYLSQ
_computing_structure_solution xtal
_diffrn_ambient_temperature 293
_diffrn_measurement_device CAD4
_diffrn_measurement_method 2theta/theta
_diffrn_radiation_detector 'single counter'
_diffrn_radiation_monochromator graphite
_diffrn_radiation_source 'sealed tube'
_diffrn_radiation_type Mo-K\a
_diffrn_radiation_wavelength 0.71073
_diffrn_reflns_av_sigmaI/netI 0
_diffrn_reflns_limit_h_max 17
_diffrn_reflns_limit_h_min -18
_diffrn_reflns_limit_k_max 15
_diffrn_reflns_limit_k_min -16
_diffrn_reflns_limit_l_max 12
_diffrn_reflns_limit_l_min 0
_diffrn_reflns_number 7232
_diffrn_reflns_reduction_process equatorial_monochr_Lp
_diffrn_reflns_theta_max 24.98
_diffrn_reflns_theta_min 1.38
_exptl_absorpt_coefficient_mu 1.08
_exptl_absorpt_correction_T_max 0.843
_exptl_absorpt_correction_T_min 0.786
_exptl_absorpt_correction_type gaussian
_exptl_crystal_density_diffrn 1.41
_exptl_crystal_description prism
_exptl_crystal_F_000 887.87
_exptl_crystal_size_max 0.40
_exptl_crystal_size_mid 0.20
_exptl_crystal_size_min 0.20
_refine_diff_density_max .844
_refine_diff_density_min -.548
_refine_ls_abs_structure_details none
_refine_ls_abs_structure_Flack 0
_refine_ls_extinction_coef .00000
_refine_ls_extinction_method none
_refine_ls_goodness_of_fit_all 1.186
_refine_ls_goodness_of_fit_obs 1.282
_refine_ls_matrix_type full
_refine_ls_number_constraints 0
_refine_ls_number_parameters 523
_refine_ls_number_reflns 4192
_refine_ls_number_restraints 0
_refine_ls_R_factor_all .094
_refine_ls_R_factor_obs .044
_refine_ls_shift/esd_max .023
_refine_ls_structure_factor_coef F
_refine_ls_weighting_scheme sigma
_refine_ls_wR_factor_all .048
_refine_ls_wR_factor_obs .039
_reflns_d_resolution_high .842
_reflns_d_resolution_low 14.721
_reflns_limit_h_max 17
_reflns_limit_h_min -18
_reflns_limit_k_max 15
_reflns_limit_k_min -16
_reflns_limit_l_max 12
_reflns_limit_l_min 0
_reflns_number_observed 4192
_reflns_number_total 7232
_reflns_observed_criterion refl_observed_if_I____>3.000_sigma(I___)
_cod_data_source_file a910277i.txt
_cod_data_source_block ladpp2
_cod_original_sg_symbol_Hall -P_1
_cod_original_formula_sum 'C54 H39 O3 La1'
_cod_database_code 7009328

loop_
_symmetry_equiv_pos_as_xyz
+x,+y,+z
-x,-y,-z

loop_
_atom_site_aniso_label
_atom_site_aniso_U_11
_atom_site_aniso_U_22
_atom_site_aniso_U_33
_atom_site_aniso_U_12
_atom_site_aniso_U_13
_atom_site_aniso_U_23
La .0358(2) .0418(2) .0569(3) .00708(16) .01435(18) .00810(19)
O1 .064(3) .055(3) .040(3) -.006(2) .008(2) .008(2)
C11 .041(4) .046(4) .053(5) .014(3) .011(4) .010(4)
C12 .046(4) .044(4) .054(5) .012(3) .012(4) .017(4)
C121 .048(4) .041(4) .043(4) .007(3) .004(3) .007(3)
C122 .043(4) .062(5) .061(5) .008(4) .014(4) .002(4)
C123 .061(5) .064(5) .058(5) .003(4) .018(4) -.013(4)
C124 .062(5) .053(5) .053(5) -.002(4) .007(4) .001(4)
C125 .037(4) .066(5) .070(6) .003(4) .008(4) .012(4)
C126 .046(5) .052(5) .069(5) .013(4) .008(4) .010(4)
C13 .065(5) .060(5) .040(4) .008(4) .006(4) .011(4)
C14 .069(5) .057(5) .063(6) -.000(4) .016(5) .017(4)
C15 .046(4) .043(4) .079(6) -.005(3) .012(4) .009(4)
C16 .042(4) .037(4) .063(5) .004(3) .013(4) .007(4)
C161 .040(4) .052(5) .055(5) -.005(4) .009(4) .003(4)
C162 .084(6) .078(6) .074(7) .024(5) .012(5) -.005(5)
C163 .099(8) .112(8) .079(8) .025(6) .020(6) -.023(6)
C164 .066(6) .122(9) .065(7) .000(6) .004(5) .012(6)
C165 .049(5) .114(8) .087(8) .018(5) .006(5) .031(6)
C166 .056(5) .079(6) .063(6) .009(4) .014(4) .009(5)
O2 .059(3) .059(3) .036(3) .023(2) .012(2) .009(2)
C21 .037(4) .043(4) .043(5) .005(3) .009(3) .015(4)
C22 .038(4) .042(4) .045(5) .009(3) .010(3) .008(3)
C221 .047(4) .047(4) .033(4) .007(4) .008(3) .007(3)
C222 .054(5) .064(5) .052(5) .016(4) .019(4) .006(4)
C223 .064(5) .048(5) .057(5) .009(4) .010(4) .007(4)
C224 .064(5) .075(6) .042(5) .024(5) .015(4) -.007(4)
C225 .069(6) .077(6) .071(6) .014(5) .041(5) .007(5)
C226 .063(5) .055(5) .071(6) .006(4) .032(4) .011(4)
C23 .051(4) .070(5) .046(5) .017(4) .010(4) .014(4)
C24 .062(5) .071(5) .065(6) .032(4) .022(4) .023(5)
C25 .062(5) .046(4) .082(6) .020(4) .038(5) .014(4)
C26 .038(4) .044(4) .052(5) .009(3) .023(3) .010(4)
C261 .048(4) .054(5) .061(5) .011(4) .030(4) .009(4)
C262 .122(7) .049(5) .067(6) -.001(5) .042(5) -.007(4)
C263 .142(9) .065(6) .094(8) -.020(6) .051(7) -.017(6)
C264 .091(7) .103(8) .065(6) -.001(6) .030(5) -.009(6)
C265 .069(6) .095(7) .070(6) .023(5) .033(5) .025(5)
C266 .061(5) .054(5) .061(6) .012(4) .021(4) -.008(4)
O3 .039(3) .077(3) .042(3) .007(2) .014(2) .001(2)
C31 .037(4) .066(5) .051(5) .014(4) .013(4) .016(4)
C32 .050(5) .053(5) .052(5) -.000(4) .015(4) .013(4)
C321 .064(5) .048(5) .061(6) -.000(4) .024(5) .007(4)
C322 .085(6) .070(6) .053(5) .018(5) .024(5) .011(4)
C323 .120(8) .074(6) .093(8) .034(6) .056(7) .020(6)
C324 .157(12) .055(6) .126(11) .011(7) .093(10) .005(6)
C325 .120(9) .083(8) .067(7) -.035(6) .047(7) -.019(6)
C326 .076(6) .075(6) .068(6) -.016(5) .020(5) .006(5)
C33 .052(5) .062(5) .067(6) -.004(4) .016(4) .013(4)
C34 .038(5) .077(6) .098(7) .013(4) .032(5) .025(5)
C35 .048(5) .069(5) .074(6) .001(4) .029(4) .008(4)
C36 .044(4) .053(5) .053(5) .011(4) .016(4) .008(4)
C361 .050(4) .064(5) .048(5) .018(4) .020(4) .009(4)
C362 .064(5) .056(5) .059(5) .011(4) .016(4) .016(4)
C363 .065(6) .063(6) .086(7) .007(4) .009(5) .014(5)
C364 .077(7) .083(7) .085(8) .016(5) -.000(6) -.007(6)
C365 .071(6) .109(8) .064(6) .041(6) .025(5) -.003(6)
C366 .058(5) .082(6) .055(6) .022(4) .026(4) .013(5)

loop_
_atom_site_label
_atom_site_fract_x
_atom_site_fract_y
_atom_site_fract_z
_atom_site_U_iso_or_equiv
_atom_site_thermal_displace_type
_atom_site_calc_flag
_atom_site_calc_attached_atom
La .78674(3) .69576(3) .52781(5) .0450(2) Uani ? ?
O1 .6975(3) .5376(3) .4986(4) .057(2) Uani ? ?
C11 .6663(4) .4669(5) .5675(7) .046(3) Uani ? ?
C12 .7005(4) .4836(5) .7079(7) .048(3) Uani ? ?
C121 .7713(4) .5806(5) .7681(6) .046(3) Uani ? ?
C122 .7492(4) .6700(6) .8086(7) .057(4) Uani ? ?
C123 .8138(5) .7613(6) .8478(7) .064(4) Uani ? ?
C124 .9017(5) .7664(6) .8464(7) .061(4) Uani ? ?
C125 .9256(4) .6797(6) .8062(7) .061(4) Uani ? ?
C126 .8621(5) .5866(5) .7685(7) .057(4) Uani ? ?
C13 .6683(5) .4127(5) .7810(7) .058(4) Uani ? ?
C14 .6039(5) .3233(6) .7184(8) .065(4) Uani ? ?
C15 .5707(4) .3079(5) .5789(8) .060(4) Uani ? ?
C16 .6014(4) .3749(5) .5004(7) .048(3) Uani ? ?
C161 .5685(5) .3577(5) .3517(8) .052(4) Uani ? ?
C162 .5959(6) .2876(6) .2758(9) .081(5) Uani ? ?
C163 .5684(7) .2736(7) .1357(11) .100(6) Uani ? ?
C164 .5134(6) .3259(8) .0720(9) .091(6) Uani ? ?
C165 .4838(5) .3943(8) .1412(11) .085(6) Uani ? ?
C166 .5109(5) .4096(6) .2830(9) .068(4) Uani ? ?
O2 .7158(3) .8207(3) .5484(4) .050(2) Uani ? ?
C21 .6701(4) .8804(5) .4795(7) .042(3) Uani ? ?
C22 .6509(4) .8635(5) .3366(7) .042(3) Uani ? ?
C221 .6853(4) .7827(5) .2757(6) .043(3) Uani ? ?
C222 .6440(5) .6801(6) .2599(7) .056(4) Uani ? ?
C223 .6796(5) .6061(5) .2090(7) .058(4) Uani ? ?
C224 .7585(5) .6337(6) .1701(7) .061(4) Uani ? ?
C225 .8001(5) .7338(7) .1860(8) .069(5) Uani ? ?
C226 .7651(5) .8096(5) .2361(7) .062(4) Uani ? ?
C23 .6048(4) .9238(5) .2626(7) .056(4) Uani ? ?
C24 .5774(5) 1.0026(6) .3208(8) .062(4) Uani ? ?
C25 .5983(5) 1.0190(5) .4607(8) .059(4) Uani ? ?
C26 .6423(4) .9601(5) .5417(7) .043(3) Uani ? ?
C261 .6593(4) .9801(5) .6917(7) .052(4) Uani ? ?
C262 .6864(6) 1.0784(6) .7599(9) .081(5) Uani ? ?
C263 .6986(7) 1.0985(7) .8965(11) .106(6) Uani ? ?
C264 .6781(6) 1.0239(8) .9654(8) .090(5) Uani ? ?
C265 .6506(5) .9239(7) .9005(9) .074(5) Uani ? ?
C266 .6404(5) .9040(6) .7624(8) .060(4) Uani ? ?
O3 .9199(3) .7058(3) .4904(4) .054(2) Uani ? ?
C31 1.0048(4) .7305(5) .4796(7) .051(4) Uani ? ?
C32 1.0664(5) .8198(5) .5585(7) .053(4) Uani ? ?
C321 1.0386(5) .8910(5) .6474(8) .059(4) Uani ? ?
C322 .9605(6) .9252(6) .6030(7) .069(4) Uani ? ?
C323 .9363(7) .9966(7) .6832(11) .089(6) Uani ? ?
C324 .9940(9) 1.0322(7) .8147(13) .106(7) Uani ? ?
C325 1.0693(8) 1.0002(8) .8609(10) .098(6) Uani ? ?
C326 1.0923(5) .9300(6) .7791(9) .079(5) Uani ? ?
C33 1.1559(5) .8395(6) .5501(7) .063(4) Uani ? ?
C34 1.1814(5) .7766(6) .4639(9) .068(4) Uani ? ?
C35 1.1199(5) .6929(6) .3827(8) .064(4) Uani ? ?
C36 1.0305(4) .6660(5) .3898(7) .050(4) Uani ? ?
C361 .9663(4) .5725(5) .3037(7) .052(4) Uani ? ?
C362 .9135(5) .5013(6) .3560(7) .060(4) Uani ? ?
C363 .8558(5) .4126(6) .2734(10) .075(5) Uani ? ?
C364 .8478(6) .3954(7) .1388(10) .088(5) Uani ? ?
C365 .8997(6) .4660(8) .0870(8) .079(5) Uani ? ?
C366 .9581(5) .5542(6) .1663(8) .062(4) Uani ? ?
H122 .68446 .66044 .80093 .04428 Uiso ? ?
H123 .79611 .82909 .85973 .05986 Uiso ? ?
H124 .94267 .82905 .86228 .04809 Uiso ? ?
H125 .98097 .67609 .80320 .07217 Uiso ? ?
H126 .87881 .52129 .73151 .06513 Uiso ? ?
H13 .69399 .42284 .87290 .02791 Uiso ? ?
H14 .58173 .27651 .76673 .05101 Uiso ? ?
H15 .53520 .25267 .53001 .05085 Uiso ? ?
H162 .64335 .24874 .32854 .06135 Uiso ? ?
H163 .59649 .23249 .10738 .07674 Uiso ? ?
H164 .48961 .31703 -.02486 .10952 Uiso ? ?
H165 .44553 .42840 .10791 .05748 Uiso ? ?
H166 .49414 .46286 .31926 .07725 Uiso ? ?
H222 .59745 .66454 .28385 .05817 Uiso ? ?
H223 .65243 .53457 .19574 .04145 Uiso ? ?
H224 .78893 .57679 .14675 .07162 Uiso ? ?
H225 .85246 .75235 .17335 .07229 Uiso ? ?
H226 .79596 .88475 .25175 .04512 Uiso ? ?
H23 .58450 .90972 .17609 .05366 Uiso ? ?
H24 .54470 1.05146 .27562 .05652 Uiso ? ?
H25 .58522 1.06813 .50245 .02706 Uiso ? ?
H262 .69871 1.13487 .71193 .07491 Uiso ? ?
H263 .71149 1.17316 .93613 .11958 Uiso ? ?
H264 .68264 1.03148 1.06151 .07592 Uiso ? ?
H265 .63784 .87666 .94206 .05716 Uiso ? ?
H266 .61934 .83388 .71148 .02506 Uiso ? ?
H322 .92964 .90146 .51935 .04432 Uiso ? ?
H323 .87595 1.02010 .64802 .07417 Uiso ? ?
H324 .97756 1.07869 .85640 .07099 Uiso ? ?
H325 1.09673 1.02723 .94217 .12580 Uiso ? ?
H326 1.14236 .90087 .82128 .06891 Uiso ? ?
H33 1.19174 .90198 .59667 .07423 Uiso ? ?
H34 1.24270 .79048 .46393 .06128 Uiso ? ?
H35 1.13896 .64305 .33015 .04084 Uiso ? ?
H362 .92537 .51871 .46479 .07813 Uiso ? ?
H363 .82906 .36831 .31721 .07246 Uiso ? ?
H364 .81290 .33630 .06884 .13274 Uiso ? ?
H365 .90152 .46010 -.00616 .09090 Uiso ? ?
H366 .98670 .60653 .13339 .06910 Uiso ? ?

loop_
_atom_type_symbol
_atom_type_description
_atom_type_oxidation_number
_atom_type_number_in_cell
_atom_type_scat_dispersion_real
_atom_type_scat_dispersion_imag
_atom_type_scat_source
C ? 0 108 .002 .002 Int._Tables_Vol_IV_Tables_2.2B_and_2.3.1
H ? 0 78 0 0 Int._Tables_Vol_IV_Tables_2.2B_and_2.3.1
O ? 0 6 .008 .006 Int._Tables_Vol_IV_Tables_2.2B_and_2.3.1
La ? 0 2 -.588 2.452 Int._Tables_Vol_IV_Tables_2.2B_and_2.3.1

loop_
_diffrn_attenuator_code
_diffrn_attenuator_scale
? ?

loop_
_geom_angle_atom_site_label_1
_geom_angle_atom_site_label_2
_geom_angle_atom_site_label_3
_geom_angle
_geom_angle_site_symmetry_1
_geom_angle_site_symmetry_2
_geom_angle_site_symmetry_3
_geom_angle_publ_flag
O1 La O2 114.03(17) . . . ?
O1 La O3 116.17(17) . . . ?
O2 La O3 128.43(16) . . . ?
La O1 C11 141.8(4) . . . ?
O1 C11 C12 119.0(5) . . . ?
O1 C11 C16 121.2(6) . . . ?
C12 C11 C16 119.8(6) . . . ?
C11 C12 C121 115.6(6) . . . ?
C11 C12 C13 120.0(5) . . . ?
C121 C12 C13 124.4(6) . . . ?
C12 C121 C122 121.7(6) . . . ?
C12 C121 C126 119.9(6) . . . ?
C122 C121 C126 117.8(6) . . . ?
C121 C122 C123 120.8(7) . . . ?
C121 C122 H122 113.1(6) . . . ?
C123 C122 H122 126.0(8) . . . ?
C122 C123 C124 120.8(8) . . . ?
C122 C123 H123 121.2(8) . . . ?
C124 C123 H123 116.7(7) . . . ?
C123 C124 C125 119.7(6) . . . ?
C123 C124 H124 120.1(8) . . . ?
C125 C124 H124 119.8(8) . . . ?
C124 C125 C126 120.4(7) . . . ?
C124 C125 H125 125.5(7) . . . ?
C126 C125 H125 114.0(8) . . . ?
C121 C126 C125 120.3(7) . . . ?
C121 C126 H126 118.7(6) . . . ?
C125 C126 H126 120.7(7) . . . ?
C12 C13 C14 121.4(6) . . . ?
C12 C13 H13 118.9(6) . . . ?
C14 C13 H13 119.5(8) . . . ?
C13 C14 C15 117.9(7) . . . ?
C13 C14 H14 121.6(8) . . . ?
C15 C14 H14 120.5(6) . . . ?
C14 C15 C16 123.4(6) . . . ?
C14 C15 H15 125.1(8) . . . ?
C16 C15 H15 110.9(8) . . . ?
C11 C16 C15 117.4(6) . . . ?
C11 C16 C161 118.7(6) . . . ?
C15 C16 C161 123.8(5) . . . ?
C16 C161 C162 120.5(7) . . . ?
C16 C161 C166 122.5(7) . . . ?
C162 C161 C166 117.0(7) . . . ?
C161 C162 C163 121.1(9) . . . ?
C161 C162 H162 117.6(8) . . . ?
C163 C162 H162 121.1(9) . . . ?
C162 C163 C164 120.5(10) . . . ?
C162 C163 H163 107.4(10) . . . ?
C164 C163 H163 132.0(12) . . . ?
C163 C164 C165 120.7(9) . . . ?
C163 C164 H164 124.2(12) . . . ?
C165 C164 H164 115.0(11) . . . ?
C164 C165 C166 119.7(9) . . . ?
C164 C165 H165 126.6(11) . . . ?
C166 C165 H165 113.6(11) . . . ?
C161 C166 C165 121.0(8) . . . ?
C161 C166 H166 125.7(8) . . . ?
C165 C166 H166 112.5(9) . . . ?
La O2 C21 143.6(4) . . . ?
O2 C21 C22 118.0(6) . . . ?
O2 C21 C26 123.1(6) . . . ?
C22 C21 C26 118.9(6) . . . ?
C21 C22 C221 117.3(6) . . . ?
C21 C22 C23 119.6(6) . . . ?
C221 C22 C23 123.0(6) . . . ?
C22 C221 C222 122.6(7) . . . ?
C22 C221 C226 119.5(6) . . . ?
C222 C221 C226 117.8(7) . . . ?
C221 C222 C223 121.6(7) . . . ?
C221 C222 H222 117.5(8) . . . ?
C223 C222 H222 120.9(8) . . . ?
C222 C223 C224 120.0(7) . . . ?
C222 C223 H223 123.8(8) . . . ?
C224 C223 H223 116.2(8) . . . ?
C223 C224 C225 119.1(8) . . . ?
C223 C224 H224 117.9(7) . . . ?
C225 C224 H224 122.1(8) . . . ?
C224 C225 C226 121.9(8) . . . ?
C224 C225 H225 120.7(10) . . . ?
C226 C225 H225 117.1(8) . . . ?
C221 C226 C225 119.6(7) . . . ?
C221 C226 H226 117.0(7) . . . ?
C225 C226 H226 123.4(8) . . . ?
C22 C23 C24 122.6(7) . . . ?
C22 C23 H23 122.0(8) . . . ?
C24 C23 H23 114.9(8) . . . ?
C23 C24 C25 116.9(7) . . . ?
C23 C24 H24 128.4(8) . . . ?
C25 C24 H24 114.7(8) . . . ?
C24 C25 C26 123.9(7) . . . ?
C24 C25 H25 121.1(8) . . . ?
C26 C25 H25 115.0(8) . . . ?
C21 C26 C25 118.0(7) . . . ?
C21 C26 C261 121.1(6) . . . ?
C25 C26 C261 120.8(7) . . . ?
C26 C261 C262 120.3(7) . . . ?
C26 C261 C266 122.0(6) . . . ?
C262 C261 C266 117.4(7) . . . ?
C261 C262 C263 121.2(8) . . . ?
C261 C262 H262 119.7(8) . . . ?
C263 C262 H262 119.1(7) . . . ?
C262 C263 C264 121.2(8) . . . ?
C262 C263 H263 115.5(9) . . . ?
C264 C263 H263 122.2(11) . . . ?
C263 C264 C265 119.2(9) . . . ?
C263 C264 H264 126.7(10) . . . ?
C265 C264 H264 114.0(10) . . . ?
C264 C265 C266 119.1(9) . . . ?
C264 C265 H265 120.4(10) . . . ?
C266 C265 H265 120.5(9) . . . ?
C261 C266 C265 121.7(7) . . . ?
C261 C266 H266 116.5(8) . . . ?
C265 C266 H266 121.9(8) . . . ?
La O3 C31 169.0(4) . . . ?
O3 C31 C32 119.5(7) . . . ?
O3 C31 C36 119.2(5) . . . ?
C32 C31 C36 121.3(6) . . . ?
C31 C32 C321 121.6(7) . . . ?
C31 C32 C33 117.7(7) . . . ?
C321 C32 C33 120.7(6) . . . ?
C32 C321 C322 122.0(6) . . . ?
C32 C321 C326 120.8(7) . . . ?
C322 C321 C326 117.2(8) . . . ?
C321 C322 C323 122.5(7) . . . ?
C321 C322 H322 115.0(9) . . . ?
C323 C322 H322 122.4(9) . . . ?
C322 C323 C324 116.8(10) . . . ?
C322 C323 H323 121.2(8) . . . ?
C324 C323 H323 121.9(11) . . . ?
C323 C324 C325 122.1(12) . . . ?
C323 C324 H324 112.1(13) . . . ?
C325 C324 H324 125.6(12) . . . ?
C324 C325 C326 120.1(9) . . . ?
C324 C325 H325 111.6(13) . . . ?
C326 C325 H325 128.3(12) . . . ?
C321 C326 C325 121.3(8) . . . ?
C321 C326 H326 121.0(9) . . . ?
C325 C326 H326 117.0(8) . . . ?
C32 C33 C34 121.2(6) . . . ?
C32 C33 H33 114.1(8) . . . ?
C34 C33 H33 124.0(8) . . . ?
C33 C34 C35 120.6(7) . . . ?
C33 C34 H34 118.8(7) . . . ?
C35 C34 H34 120.6(9) . . . ?
C34 C35 C36 121.4(8) . . . ?
C34 C35 H35 121.1(8) . . . ?
C36 C35 H35 116.6(6) . . . ?
C31 C36 C35 117.8(6) . . . ?
C31 C36 C361 122.2(6) . . . ?
C35 C36 C361 120.0(7) . . . ?
C36 C361 C362 121.7(7) . . . ?
C36 C361 C366 120.0(7) . . . ?
C362 C361 C366 118.2(6) . . . ?
C361 C362 C363 120.4(7) . . . ?
C361 C362 H362 114.4(6) . . . ?
C363 C362 H362 125.0(8) . . . ?
C362 C363 C364 121.0(8) . . . ?
C362 C363 H363 114.2(9) . . . ?
C364 C363 H363 124.6(8) . . . ?
C363 C364 C365 118.4(7) . . . ?
C363 C364 H364 130.9(10) . . . ?
C365 C364 H364 110.5(10) . . . ?
C364 C365 C366 122.0(8) . . . ?
C364 C365 H365 125.4(9) . . . ?
C366 C365 H365 112.6(9) . . . ?
C361 C366 C365 119.9(8) . . . ?
C361 C366 H366 115.7(7) . . . ?
C365 C366 H366 124.0(8) . . . ?

loop_
_geom_bond_atom_site_label_1
_geom_bond_atom_site_label_2
_geom_bond_distance
_geom_bond_site_symmetry_1
_geom_bond_site_symmetry_2
_geom_bond_publ_flag
La O1 2.242(4) . . ?
La O2 2.234(5) . . ?
La O3 2.201(5) . . ?
O1 C11 1.338(9) . . ?
C11 C12 1.397(10) . . ?
C11 C16 1.417(8) . . ?
C12 C121 1.490(8) . . ?
C12 C13 1.376(10) . . ?
C121 C122 1.382(11) . . ?
C121 C126 1.409(10) . . ?
C122 C123 1.373(9) . . ?
C122 H122 .979(7) . . ?
C123 C124 1.372(12) . . ?
C123 H123 1.017(8) . . ?
C124 C125 1.364(12) . . ?
C124 H124 .921(7) . . ?
C125 C126 1.382(9) . . ?
C125 H125 .889(8) . . ?
C126 H126 1.038(8) . . ?
C13 C14 1.379(9) . . ?
C13 H13 .920(6) . . ?
C14 C15 1.387(11) . . ?
C14 H14 .914(8) . . ?
C15 C16 1.373(11) . . ?
C15 H15 .856(6) . . ?
C16 C161 1.476(10) . . ?
C161 C162 1.378(13) . . ?
C161 C166 1.364(11) . . ?
C162 C163 1.390(14) . . ?
C162 H162 1.071(9) . . ?
C163 C164 1.320(16) . . ?
C163 H163 .853(12) . . ?
C164 C165 1.345(16) . . ?
C164 H164 .965(9) . . ?
C165 C166 1.405(14) . . ?
C165 H165 .859(10) . . ?
C166 H166 .898(9) . . ?
O2 C21 1.333(8) . . ?
C21 C22 1.422(9) . . ?
C21 C26 1.405(10) . . ?
C22 C221 1.473(10) . . ?
C22 C23 1.369(10) . . ?
C221 C222 1.378(10) . . ?
C221 C226 1.405(11) . . ?
C222 C223 1.368(12) . . ?
C222 H222 .825(8) . . ?
C223 C224 1.389(12) . . ?
C223 H223 .953(7) . . ?
C224 C225 1.347(12) . . ?
C224 H224 1.029(9) . . ?
C225 C226 1.379(13) . . ?
C225 H225 .856(9) . . ?
C226 H226 1.007(7) . . ?
C23 C24 1.373(11) . . ?
C23 H23 .860(6) . . ?
C24 C25 1.390(12) . . ?
C24 H24 1.002(8) . . ?
C25 C26 1.376(10) . . ?
C25 H25 .846(8) . . ?
C26 C261 1.499(10) . . ?
C261 C262 1.368(10) . . ?
C261 C266 1.351(11) . . ?
C262 C263 1.374(14) . . ?
C262 H262 .966(9) . . ?
C263 C264 1.327(15) . . ?
C263 H263 1.009(9) . . ?
C264 C265 1.377(13) . . ?
C264 H264 .976(9) . . ?
C265 C266 1.393(13) . . ?
C265 H265 .826(10) . . ?
C266 H266 .984(7) . . ?
O3 C31 1.342(8) . . ?
C31 C32 1.406(8) . . ?
C31 C36 1.404(11) . . ?
C32 C321 1.476(12) . . ?
C32 C33 1.401(11) . . ?
C321 C322 1.386(12) . . ?
C321 C326 1.393(11) . . ?
C322 C323 1.389(14) . . ?
C322 H322 .870(7) . . ?
C323 C324 1.405(15) . . ?
C323 H323 1.052(11) . . ?
C324 C325 1.336(18) . . ?
C324 H324 .849(13) . . ?
C325 C326 1.377(15) . . ?
C325 H325 .848(9) . . ?
C326 H326 .976(9) . . ?
C33 C34 1.364(12) . . ?
C33 H33 .919(6) . . ?
C34 C35 1.363(9) . . ?
C34 H34 .941(7) . . ?
C35 C36 1.397(10) . . ?
C35 H35 .968(8) . . ?
C36 C361 1.482(8) . . ?
C361 C362 1.382(11) . . ?
C361 C366 1.392(11) . . ?
C362 C363 1.392(9) . . ?
C362 H362 1.090(7) . . ?
C363 C364 1.363(15) . . ?
C363 H363 .889(9) . . ?
C364 C365 1.367(14) . . ?
C364 H364 .982(8) . . ?
C365 C366 1.379(11) . . ?
C365 H365 .972(9) . . ?
C366 H366 .902(8) . . ?

loop_
_geom_contact_atom_site_label_1
_geom_contact_atom_site_label_2
_geom_contact_distance
_geom_contact_site_symmetry_1
_geom_contact_site_symmetry_2
_geom_contact_publ_flag
La C11 3.396(7) . . ?
La C121 3.107(7) . . ?
La C122 3.159(8) . . ?
La C123 3.248(8) . . ?
La C124 3.274(7) . . ?
La C125 3.206(7) . . ?
La C126 3.132(7) . . ?
La C21 3.400(7) . . ?
La C221 3.173(7) . . ?
La C222 3.052(6) . . ?
La C223 3.282(7) . . ?
La C224 3.618(7) . . ?
La C225 3.691(9) . . ?
La C226 3.510(8) . . ?
La C31 3.528(7) . . ?
La C322 3.544(7) . . ?
La H222 3.2945(11) . . ?
La H322 3.2126(10) . . ?
O1 C12 2.356(9) . . ?
O1 C121 2.694(7) . . ?
O1 C16 2.400(7) . . ?
O1 C161 2.823(7) . . ?
C11 C121 2.443(8) . . ?
C11 C13 2.401(10) . . ?
C11 C14 2.792(11) . . ?
C11 C15 2.384(9) . . ?
C11 C161 2.489(9) . . ?
C12 C122 2.509(9) . . ?
C12 C126 2.510(9) . . ?
C12 C14 2.402(10) . . ?
C12 C15 2.745(8) . . ?
C12 C16 2.434(8) . . ?
C12 H122 2.577(7) . . ?
C12 H126 2.680(7) . . ?
C12 H13 1.991(7) . . ?
C121 C123 2.396(10) . . ?
C121 C124 2.785(9) . . ?
C121 C125 2.421(9) . . ?
C121 C13 2.536(9) . . ?
C121 H122 1.982(8) . . ?
C121 H126 2.115(8) . . ?
C121 H13 2.698(7) . . ?
C122 C124 2.387(10) . . ?
C122 C125 2.752(10) . . ?
C122 C126 2.390(11) . . ?
C122 H123 2.090(7) . . ?
C123 C125 2.366(12) . . ?
C123 C126 2.744(12) . . ?
C123 H122 2.103(7) . . ?
C123 H124 1.999(8) . . ?
C124 C126 2.383(10) . . ?
C124 H123 2.043(9) . . ?
C124 H125 2.015(9) . . ?
C125 H124 1.988(8) . . ?
C125 H126 2.110(8) . . ?
C126 H125 1.924(7) . . ?
C13 C15 2.370(9) . . ?
C13 C16 2.789(10) . . ?
C13 H14 2.014(7) . . ?
C14 C16 2.430(12) . . ?
C14 H13 2.000(6) . . ?
C14 H15 2.005(7) . . ?
C15 C161 2.514(12) . . ?
C15 H14 2.011(9) . . ?
C16 C162 2.479(12) . . ?
C16 C166 2.490(11) . . ?
C16 H15 1.859(6) . . ?
C16 H162 2.645(7) . . ?
C161 C163 2.411(14) . . ?
C161 C164 2.773(12) . . ?
C161 C165 2.410(12) . . ?
C161 H15 2.538(8) . . ?
C161 H162 2.101(8) . . ?
C161 H166 2.025(8) . . ?
C162 C164 2.353(13) . . ?
C162 C165 2.713(14) . . ?
C162 C166 2.338(13) . . ?
C162 H163 1.835(10) . . ?
C163 C165 2.317(15) . . ?
C163 C166 2.716(15) . . ?
C163 H162 2.148(10) . . ?
C163 H164 2.027(11) . . ?
C164 C166 2.378(13) . . ?
C164 H163 1.995(12) . . ?
C164 H165 1.980(12) . . ?
C165 H164 1.959(11) . . ?
C165 H166 1.936(11) . . ?
C166 H165 1.918(8) . . ?
O2 C22 2.362(8) . . ?
O2 C221 2.727(7) . . ?
O2 C26 2.408(8) . . ?
O2 C261 2.913(9) . . ?
O2 H266 2.561(5) . . ?
C21 C221 2.473(10) . . ?
C21 C23 2.412(10) . . ?
C21 C24 2.813(10) . . ?
C21 C25 2.384(10) . . ?
C21 C261 2.530(10) . . ?
C22 C222 2.501(10) . . ?
C22 C226 2.487(11) . . ?
C22 C24 2.405(11) . . ?
C22 C25 2.740(11) . . ?
C22 C26 2.435(10) . . ?
C22 H222 2.603(6) . . ?
C22 H226 2.616(7) . . ?
C22 H23 1.965(6) . . ?
C221 C223 2.397(10) . . ?
C221 C224 2.786(12) . . ?
C221 C225 2.406(12) . . ?
C221 C23 2.498(11) . . ?
C221 H222 1.905(6) . . ?
C221 H226 2.067(7) . . ?
C221 H23 2.683(7) . . ?
C222 C224 2.388(12) . . ?
C222 C225 2.729(12) . . ?
C222 C226 2.383(10) . . ?
C222 H223 2.057(8) . . ?
C223 C225 2.359(11) . . ?
C223 C226 2.752(10) . . ?
C223 H222 1.926(9) . . ?
C223 H224 2.080(9) . . ?
C224 C226 2.384(11) . . ?
C224 H223 2.001(8) . . ?
C224 H225 1.930(8) . . ?
C225 H224 2.085(9) . . ?
C225 H226 2.108(9) . . ?
C226 H225 1.926(9) . . ?
C23 C25 2.354(11) . . ?
C23 C26 2.779(10) . . ?
C23 H24 2.145(8) . . ?
C24 C26 2.441(10) . . ?
C24 H23 1.902(8) . . ?
C24 H25 1.966(8) . . ?
C25 C261 2.500(11) . . ?
C25 H24 2.025(8) . . ?
C26 C262 2.487(10) . . ?
C26 C266 2.494(11) . . ?
C26 H25 1.895(7) . . ?
C26 H262 2.643(6) . . ?
C26 H266 2.615(7) . . ?
C261 C263 2.389(12) . . ?
C261 C264 2.772(12) . . ?
C261 C265 2.397(13) . . ?
C261 H25 2.555(8) . . ?
C261 H262 2.029(7) . . ?
C261 H266 1.995(7) . . ?
C262 C264 2.354(13) . . ?
C262 C265 2.714(13) . . ?
C262 C266 2.325(11) . . ?
C262 H263 2.025(8) . . ?
C263 C265 2.333(13) . . ?
C263 C266 2.704(11) . . ?
C263 H262 2.028(11) . . ?
C263 H264 2.065(11) . . ?
C264 C266 2.388(12) . . ?
C264 H263 2.051(11) . . ?
C264 H265 1.931(11) . . ?
C265 H264 1.986(9) . . ?
C265 H266 2.087(9) . . ?
C266 H265 1.948(9) . . ?
O3 C32 2.374(7) . . ?
O3 C321 2.844(7) . . ?
O3 C322 2.953(9) . . ?
O3 C36 2.368(9) . . ?
O3 C361 2.850(9) . . ?
O3 C362 2.942(9) . . ?
O3 H322 2.603(5) . . ?
O3 H362 2.541(5) . . ?
C31 C321 2.516(10) . . ?
C31 C33 2.402(9) . . ?
C31 C34 2.762(10) . . ?
C31 C35 2.398(12) . . ?
C31 C361 2.527(10) . . ?
C32 C322 2.503(12) . . ?
C32 C326 2.494(11) . . ?
C32 C34 2.409(12) . . ?
C32 C35 2.784(11) . . ?
C32 C36 2.448(9) . . ?
C32 H322 2.577(8) . . ?
C32 H326 2.696(6) . . ?
C32 H33 1.965(6) . . ?
C321 C323 2.433(14) . . ?
C321 C324 2.770(16) . . ?
C321 C325 2.414(12) . . ?
C321 C33 2.501(13) . . ?
C321 H322 1.922(8) . . ?
C321 H326 2.073(7) . . ?
C321 H33 2.569(9) . . ?
C322 C324 2.380(14) . . ?
C322 C325 2.742(11) . . ?
C322 C326 2.372(11) . . ?
C322 H323 2.132(9) . . ?
C323 C325 2.398(14) . . ?
C323 C326 2.771(14) . . ?
C323 H322 1.995(11) . . ?
C323 H324 1.896(10) . . ?
C324 C326 2.350(17) . . ?
C324 H323 2.154(12) . . ?
C324 H325 1.826(13) . . ?
C325 H324 1.956(13) . . ?
C325 H326 2.017(13) . . ?
C326 H325 2.015(9) . . ?
C33 C35 2.369(10) . . ?
C33 C36 2.786(8) . . ?
C33 H34 1.995(9) . . ?
C34 C36 2.407(9) . . ?
C34 H33 2.027(9) . . ?
C34 H35 2.039(8) . . ?
C35 C361 2.494(9) . . ?
C35 H34 2.012(6) . . ?
C36 C362 2.502(9) . . ?
C36 C366 2.490(9) . . ?
C36 H35 2.025(8) . . ?
C36 H362 2.626(7) . . ?
C36 H366 2.573(7) . . ?
C361 C363 2.408(10) . . ?
C361 C364 2.796(10) . . ?
C361 C365 2.398(10) . . ?
C361 H35 2.611(7) . . ?
C361 H362 2.084(8) . . ?
C361 H366 1.959(8) . . ?
C362 C364 2.399(11) . . ?
C362 C365 2.732(12) . . ?
C362 C366 2.381(12) . . ?
C362 H363 1.934(7) . . ?
C363 C365 2.346(14) . . ?
C363 C366 2.746(12) . . ?
C363 H362 2.206(8) . . ?
C363 H364 2.139(9) . . ?
C364 C366 2.401(11) . . ?
C364 H363 2.007(11) . . ?
C364 H365 2.086(11) . . ?
C365 H224 2.668(11) . . ?
C365 H364 1.943(9) . . ?
C365 H366 2.026(9) . . ?
C366 H224 2.696(8) . . ?
C366 H365 1.969(7) . . ?
H123 H124 2.2949(9) . . ?
H124 H125 2.3412(7) . . ?
H125 H126 2.2765(7) . . ?
H126 H35 2.1904(8) . 2_766 ?
H13 H14 2.3127(6) . . ?
H14 H15 2.3479(7) . . ?
H162 H163 2.1997(6) . . ?
H164 H165 2.2718(5) . . ?
H165 H166 2.1005(6) . . ?
H222 H223 2.3228(6) . . ?
H223 H224 2.2979(8) . . ?
H224 H225 2.3346(8) . . ?
H225 H226 2.3249(6) . . ?
H23 H24 2.3611(6) . . ?
H24 H25 2.2536(7) . . ?
H25 H262 2.3831(6) . . ?
H262 H263 2.2827(7) . . ?
H264 H265 2.1996(7) . . ?
H265 H266 2.3356(7) . . ?
H323 H324 2.2855(6) . . ?
H324 H325 2.1457(6) . . ?
H325 H326 2.3575(5) . . ?
H33 H34 2.3391(5) . . ?
H34 H35 2.3427(6) . . ?
H362 H363 2.3828(6) . . ?
H364 H365 2.2779(5) . . ?
H365 H366 2.2667(6) . . ?

loop_
_geom_torsion_atom_site_label_1
_geom_torsion_atom_site_label_2
_geom_torsion_atom_site_label_3
_geom_torsion_atom_site_label_4
_geom_torsion
_geom_torsion_site_symmetry_1
_geom_torsion_site_symmetry_2
_geom_torsion_site_symmetry_3
_geom_torsion_site_symmetry_4
_geom_torsion_publ_flag
? ? ? ? ? ? ? ? ? ?
